data_4081222
loop_
_publ_author_name
'Stueger, Harald'
'Hasken, Bernd'
'Gross, Uwe'
'Fischer, Roland'
'Torvisco Gomez, Ana'

_publ_section_title
;
 Synthesis and Properties of Bridgehead-Functionalized
 Permethylbicyclo[2.2.2]octasilanes.
;
_journal_issue 16
_journal_name_full Organometallics
_journal_page_first 4490
_journal_page_last 4500
_journal_paper_doi 10.1021/om400184y
_journal_volume 32
_journal_year 2013
_chemical_formula_sum 'C23 H56 Si10'
_chemical_formula_weight 613.58
_chemical_name_systematic
; 
Dodecamethyl-4-(trimethylsilyl)-1-(dimethylphenylsilyl)bicyclo[2.2.2]octasilane 
;
_space_group_IT_number 2
_symmetry_cell_setting triclinic
_symmetry_space_group_name_Hall '-P 1'
_symmetry_space_group_name_H-M 'P -1'
_atom_sites_solution_hydrogens geom
_atom_sites_solution_primary direct
_atom_sites_solution_secondary difmap
_audit_creation_method SHELXL-97
_cell_angle_alpha 90.707(2)
_cell_angle_beta 91.3570(10)
_cell_angle_gamma 96.7540(10)
_cell_formula_units_Z 4
_cell_length_a 9.7198(4)
_cell_length_b 19.8473(8)
_cell_length_c 20.3583(8)
_cell_measurement_reflns_used 9923
_cell_measurement_temperature 100(2)
_cell_measurement_theta_max 0.00
_cell_measurement_theta_min 0.00
_cell_volume 3898.6(3)
_computing_cell_refinement 'Bruker SAINT'
_computing_data_collection 'Bruker APEX2'
_computing_data_reduction 'Bruker SAINT'
_computing_molecular_graphics 'Bruker SHELXTL'
_computing_publication_material 'Bruker SHELXTL'
_computing_structure_refinement 'SHELXL-97 (Sheldrick, 2008)'
_computing_structure_solution 'SHELXS-97 (Sheldrick, 2008)'
_diffrn_ambient_temperature 100(2)
_diffrn_measured_fraction_theta_full 0.995
_diffrn_measured_fraction_theta_max 0.990
_diffrn_measurement_device_type 'Bruker APEX-II CCD'
_diffrn_measurement_method '\f and \w scans'
_diffrn_radiation_monochromator graphite
_diffrn_radiation_source 'fine-focus sealed tube'
_diffrn_radiation_type MoK\a
_diffrn_radiation_wavelength 0.71073
_diffrn_reflns_av_R_equivalents 0.0360
_diffrn_reflns_av_sigmaI/netI 0.0381
_diffrn_reflns_limit_h_max 13
_diffrn_reflns_limit_h_min -13
_diffrn_reflns_limit_k_max 26
_diffrn_reflns_limit_k_min -27
_diffrn_reflns_limit_l_max 27
_diffrn_reflns_limit_l_min -27
_diffrn_reflns_number 88454
_diffrn_reflns_theta_full 28.00
_diffrn_reflns_theta_max 29.06
_diffrn_reflns_theta_min 1.00
_exptl_absorpt_coefficient_mu 0.349
_exptl_absorpt_correction_type none
_exptl_crystal_colour colourless
_exptl_crystal_density_diffrn 1.045
_exptl_crystal_density_method 'not measured'
_exptl_crystal_description Block
_exptl_crystal_F_000 1336
_exptl_crystal_size_max 0.486
_exptl_crystal_size_mid 0.397
_exptl_crystal_size_min 0.127
_refine_diff_density_max 0.506
_refine_diff_density_min -0.333
_refine_diff_density_rms 0.061
_refine_ls_extinction_method none
_refine_ls_goodness_of_fit_ref 1.063
_refine_ls_hydrogen_treatment mixed
_refine_ls_matrix_type full
_refine_ls_number_parameters 629
_refine_ls_number_reflns 20635
_refine_ls_number_restraints 0
_refine_ls_restrained_S_all 1.063
_refine_ls_R_factor_all 0.0576
_refine_ls_R_factor_gt 0.0334
_refine_ls_shift/su_max 0.003
_refine_ls_shift/su_mean 0.000
_refine_ls_structure_factor_coef Fsqd
_refine_ls_weighting_details 'calc w=1/[\s^2^(Fo^2^)+(0.0396P)^2^+1.0400P] where P=(Fo^2^+2Fc^2^)/3'
_refine_ls_weighting_scheme calc
_refine_ls_wR_factor_gt 0.0776
_refine_ls_wR_factor_ref 0.0909
_reflns_number_gt 15372
_reflns_number_total 20635
_reflns_threshold_expression >2sigma(I)
_cod_data_source_file om400184y_si_001.cif
_cod_data_source_block rf413_0m
_cod_depositor_comments
;
The following automatic conversions were performed:

'_symmetry_cell_setting' value 'Triclinic' changed to 'triclinic'
according to /home/saulius/struct/CIF-dictionaries/cif_core.dic
dictionary named 'cif_core.dic' version 2.4.2 from 2011-04-26.

Automatic conversion script
Id: cif_fix_values 1891 2012-01-12 08:04:46Z andrius 
;
_cod_original_sg_symbol_H-M P-1
_cod_database_code 4081222

loop_
_symmetry_equiv_pos_as_xyz
'x, y, z'
'-x, -y, -z'

loop_
_atom_site_label
_atom_site_type_symbol
_atom_site_fract_x
_atom_site_fract_y
_atom_site_fract_z
_atom_site_U_iso_or_equiv
_atom_site_adp_type
_atom_site_occupancy
_atom_site_symmetry_multiplicity
_atom_site_calc_flag
_atom_site_refinement_flags
Si16 Si 0.04615(4) 0.67526(2) 0.45847(2) 0.01580(9) Uani 1 1 d .
Si7 Si -0.05664(4) 0.20084(2) 0.93642(2) 0.01743(9) Uani 1 1 d .
Si6 Si -0.05401(4) 0.29325(2) 1.01057(2) 0.01817(9) Uani 1 1 d .
Si2 Si 0.16974(4) 0.18873(2) 0.90407(2) 0.01452(8) Uani 1 1 d .
Si18 Si 0.39454(4) 0.84954(2) 0.50041(2) 0.01682(9) Uani 1 1 d .
Si17 Si 0.03617(4) 0.76198(2) 0.53786(2) 0.01610(9) Uani 1 1 d .
Si15 Si 0.27573(4) 0.67172(2) 0.42690(2) 0.01564(9) Uani 1 1 d .
Si14 Si 0.39934(4) 0.63635(2) 0.51803(2) 0.01708(9) Uani 1 1 d .
Si12 Si 0.25826(4) 0.79660(2) 0.58315(2) 0.01504(8) Uani 1 1 d .
Si3 Si 0.27417(4) 0.29706(2) 0.87573(2) 0.01690(9) Uani 1 1 d .
Si8 Si 0.29010(4) 0.15181(2) 0.99531(2) 0.01596(9) Uani 1 1 d .
Si19 Si 0.36753(4) 0.78310(2) 0.40328(2) 0.01786(9) Uani 1 1 d .
Si13 Si 0.35716(4) 0.69873(2) 0.61329(2) 0.01864(9) Uani 1 1 d .
Si4 Si 0.31128(4) 0.36594(2) 0.97141(2) 0.01821(9) Uani 1 1 d .
Si9 Si 0.25114(5) 0.21832(2) 1.08792(2) 0.02071(9) Uani 1 1 d .
Si11 Si 0.25021(5) 0.87111(2) 0.67360(2) 0.01950(9) Uani 1 1 d .
Si5 Si 0.17061(4) 0.32011(2) 1.05565(2) 0.01768(9) Uani 1 1 d .
Si1 Si 0.16270(5) 0.10729(2) 0.81834(2) 0.02063(9) Uani 1 1 d .
Si10 Si 0.17112(5) 0.39457(3) 1.14614(2) 0.02842(11) Uani 1 1 d .
Si20 Si 0.29008(5) 0.59878(2) 0.33616(2) 0.02343(10) Uani 1 1 d .
C1 C 0.32758(17) 0.06522(8) 0.82116(8) 0.0228(3) Uani 1 1 d .
C6 C 0.33265(19) 0.00189(9) 0.85020(8) 0.0287(4) Uani 1 1 d .
H6 H 0.2502 -0.0216 0.8668 0.034 Uiso 1 1 calc R
C8 C 0.14243(19) 0.14844(10) 0.73698(8) 0.0305(4) Uani 1 1 d .
H8A H 0.2200 0.1839 0.7312 0.046 Uiso 1 1 calc R
H8B H 0.0552 0.1686 0.7355 0.046 Uiso 1 1 calc R
H8C H 0.1415 0.1143 0.7017 0.046 Uiso 1 1 calc R
C4 C 0.5765(2) 0.00539(10) 0.83006(9) 0.0332(4) Uani 1 1 d .
H4 H 0.6604 -0.0147 0.8331 0.040 Uiso 1 1 calc R
C3 C 0.57387(18) 0.06733(9) 0.80061(9) 0.0297(4) Uani 1 1 d .
H3 H 0.6562 0.0900 0.7831 0.036 Uiso 1 1 calc R
C2 C 0.45090(18) 0.09696(9) 0.79637(8) 0.0257(4) Uani 1 1 d .
H2 H 0.4511 0.1398 0.7761 0.031 Uiso 1 1 calc R
C5 C 0.4559(2) -0.02745(10) 0.85522(9) 0.0341(4) Uani 1 1 d .
H5 H 0.4571 -0.0700 0.8759 0.041 Uiso 1 1 calc R
C7 C 0.01402(19) 0.03939(9) 0.82839(9) 0.0325(4) Uani 1 1 d .
H7A H 0.0178 0.0038 0.7949 0.049 Uiso 1 1 calc R
H7B H -0.0735 0.0590 0.8233 0.049 Uiso 1 1 calc R
H7C H 0.0199 0.0198 0.8722 0.049 Uiso 1 1 calc R
C9 C 0.44663(18) 0.29290(9) 0.83606(8) 0.0278(4) Uani 1 1 d .
H9A H 0.4322 0.2679 0.7942 0.042 Uiso 1 1 calc R
H9B H 0.5067 0.2697 0.8653 0.042 Uiso 1 1 calc R
H9C H 0.4905 0.3390 0.8281 0.042 Uiso 1 1 calc R
C16 C -0.16818(17) 0.21574(9) 0.86207(9) 0.0299(4) Uani 1 1 d .
H16A H -0.1610 0.1801 0.8290 0.045 Uiso 1 1 calc R
H16B H -0.1365 0.2601 0.8436 0.045 Uiso 1 1 calc R
H16C H -0.2649 0.2148 0.8750 0.045 Uiso 1 1 calc R
C14 C -0.10863(18) 0.36811(8) 0.96464(9) 0.0275(4) Uani 1 1 d .
H14A H -0.2016 0.3560 0.9452 0.041 Uiso 1 1 calc R
H14B H -0.0430 0.3805 0.9298 0.041 Uiso 1 1 calc R
H14C H -0.1097 0.4066 0.9951 0.041 Uiso 1 1 calc R
C10 C 0.16225(19) 0.33783(9) 0.81455(8) 0.0308(4) Uani 1 1 d .
H10A H 0.2092 0.3822 0.8024 0.046 Uiso 1 1 calc R
H10B H 0.0734 0.3438 0.8343 0.046 Uiso 1 1 calc R
H10C H 0.1460 0.3087 0.7752 0.046 Uiso 1 1 calc R
C15 C -0.13716(17) 0.12114(8) 0.97677(9) 0.0294(4) Uani 1 1 d .
H15A H -0.2303 0.1276 0.9911 0.044 Uiso 1 1 calc R
H15B H -0.0797 0.1113 1.0149 0.044 Uiso 1 1 calc R
H15C H -0.1433 0.0831 0.9452 0.044 Uiso 1 1 calc R
C13 C -0.18340(17) 0.27172(9) 1.07722(9) 0.0289(4) Uani 1 1 d .
H13A H -0.1878 0.3117 1.1054 0.043 Uiso 1 1 calc R
H13B H -0.1544 0.2347 1.1037 0.043 Uiso 1 1 calc R
H13C H -0.2750 0.2576 1.0571 0.043 Uiso 1 1 calc R
C11 C 0.49982(17) 0.36967(9) 0.99714(9) 0.0305(4) Uani 1 1 d .
H11A H 0.5577 0.3898 0.9620 0.046 Uiso 1 1 calc R
H11B H 0.5225 0.3237 1.0056 0.046 Uiso 1 1 calc R
H11C H 0.5172 0.3975 1.0372 0.046 Uiso 1 1 calc R
C12 C 0.2775(2) 0.45552(8) 0.95267(10) 0.0339(4) Uani 1 1 d .
H12A H 0.2957 0.4840 0.9923 0.051 Uiso 1 1 calc R
H12B H 0.1807 0.4556 0.9382 0.051 Uiso 1 1 calc R
H12C H 0.3386 0.4735 0.9178 0.051 Uiso 1 1 calc R
C17 C 0.22772(18) 0.06052(8) 1.01357(8) 0.0263(4) Uani 1 1 d .
H17A H 0.2458 0.0317 0.9761 0.039 Uiso 1 1 calc R
H17B H 0.1280 0.0559 1.0214 0.039 Uiso 1 1 calc R
H17C H 0.2770 0.0466 1.0527 0.039 Uiso 1 1 calc R
C18 C 0.48138(16) 0.15712(9) 0.97960(8) 0.0240(3) Uani 1 1 d .
H18A H 0.5301 0.1431 1.0189 0.036 Uiso 1 1 calc R
H18B H 0.5169 0.2039 0.9692 0.036 Uiso 1 1 calc R
H18C H 0.4967 0.1271 0.9426 0.036 Uiso 1 1 calc R
C19 C 0.1166(2) 0.16838(10) 1.13885(9) 0.0390(5) Uani 1 1 d .
H19A H 0.1525 0.1272 1.1546 0.059 Uiso 1 1 calc R
H19B H 0.0323 0.1558 1.1119 0.059 Uiso 1 1 calc R
H19C H 0.0950 0.1961 1.1765 0.059 Uiso 1 1 calc R
C20 C 0.4141(2) 0.23501(11) 1.14117(9) 0.0405(5) Uani 1 1 d .
H20A H 0.3955 0.2619 1.1799 0.061 Uiso 1 1 calc R
H20B H 0.4877 0.2600 1.1160 0.061 Uiso 1 1 calc R
H20C H 0.4436 0.1917 1.1551 0.061 Uiso 1 1 calc R
C21 C 0.1105(2) 0.34605(10) 1.22059(9) 0.0414(5) Uani 1 1 d .
H21A H 0.1025 0.3778 1.2572 0.062 Uiso 1 1 calc R
H21B H 0.1773 0.3147 1.2326 0.062 Uiso 1 1 calc R
H21C H 0.0198 0.3203 1.2109 0.062 Uiso 1 1 calc R
C23 C 0.0516(2) 0.46039(10) 1.13044(11) 0.0464(5) Uani 1 1 d .
H23A H -0.0430 0.4381 1.1228 0.070 Uiso 1 1 calc R
H23B H 0.0813 0.4864 1.0916 0.070 Uiso 1 1 calc R
H23C H 0.0539 0.4911 1.1686 0.070 Uiso 1 1 calc R
C22 C 0.3498(2) 0.43870(13) 1.16366(11) 0.0547(6) Uani 1 1 d .
H22A H 0.3804 0.4662 1.1259 0.082 Uiso 1 1 calc R
H22B H 0.4138 0.4049 1.1716 0.082 Uiso 1 1 calc R
H22C H 0.3487 0.4681 1.2026 0.082 Uiso 1 1 calc R
C31 C 0.24030(18) 0.82362(9) 0.75273(8) 0.0267(4) Uani 1 1 d .
H31A H 0.2259 0.8548 0.7889 0.040 Uiso 1 1 calc R
H31B H 0.3270 0.8040 0.7606 0.040 Uiso 1 1 calc R
H31C H 0.1628 0.7873 0.7500 0.040 Uiso 1 1 calc R
C24 C 0.09004(17) 0.91578(8) 0.66608(8) 0.0218(3) Uani 1 1 d .
C28 C -0.1540(2) 0.91972(10) 0.68918(9) 0.0355(4) Uani 1 1 d .
H28 H -0.2359 0.9004 0.7096 0.043 Uiso 1 1 calc R
C30 C 0.40699(18) 0.93610(9) 0.67632(9) 0.0325(4) Uani 1 1 d .
H30A H 0.3982 0.9691 0.7117 0.049 Uiso 1 1 calc R
H30B H 0.4145 0.9595 0.6342 0.049 Uiso 1 1 calc R
H30C H 0.4902 0.9136 0.6844 0.049 Uiso 1 1 calc R
C29 C -0.03249(18) 0.88941(9) 0.69562(8) 0.0279(4) Uani 1 1 d .
H29 H -0.0329 0.8495 0.7209 0.033 Uiso 1 1 calc R
C27 C -0.1551(2) 0.97753(10) 0.65330(11) 0.0419(5) Uani 1 1 d .
H27 H -0.2377 0.9985 0.6487 0.050 Uiso 1 1 calc R
C26 C -0.0362(2) 1.00511(10) 0.62399(12) 0.0474(6) Uani 1 1 d .
H26 H -0.0369 1.0455 0.5994 0.057 Uiso 1 1 calc R
C25 C 0.0857(2) 0.97454(9) 0.62986(10) 0.0367(4) Uani 1 1 d .
H25 H 0.1667 0.9941 0.6089 0.044 Uiso 1 1 calc R
C35 C 0.34825(18) 0.54321(8) 0.53353(9) 0.0279(4) Uani 1 1 d .
H35A H 0.3661 0.5166 0.4944 0.042 Uiso 1 1 calc R
H35B H 0.2494 0.5356 0.5433 0.042 Uiso 1 1 calc R
H35C H 0.4027 0.5291 0.5710 0.042 Uiso 1 1 calc R
C34 C 0.59119(16) 0.64778(9) 0.50247(8) 0.0249(3) Uani 1 1 d .
H34A H 0.6412 0.6307 0.5399 0.037 Uiso 1 1 calc R
H34B H 0.6226 0.6961 0.4968 0.037 Uiso 1 1 calc R
H34C H 0.6094 0.6225 0.4626 0.037 Uiso 1 1 calc R
C32 C 0.52492(18) 0.72195(10) 0.66158(8) 0.0318(4) Uani 1 1 d .
H32A H 0.5059 0.7445 0.7029 0.048 Uiso 1 1 calc R
H32B H 0.5881 0.7527 0.6358 0.048 Uiso 1 1 calc R
H32C H 0.5677 0.6807 0.6711 0.048 Uiso 1 1 calc R
C33 C 0.2382(2) 0.64263(9) 0.66732(9) 0.0330(4) Uani 1 1 d .
H33A H 0.2837 0.6032 0.6806 0.049 Uiso 1 1 calc R
H33B H 0.1519 0.6272 0.6429 0.049 Uiso 1 1 calc R
H33C H 0.2173 0.6684 0.7065 0.049 Uiso 1 1 calc R
C36 C -0.07022(17) 0.68807(9) 0.38523(8) 0.0270(4) Uani 1 1 d .
H36A H -0.0699 0.6499 0.3542 0.041 Uiso 1 1 calc R
H36B H -0.0363 0.7304 0.3636 0.041 Uiso 1 1 calc R
H36C H -0.1648 0.6905 0.3999 0.041 Uiso 1 1 calc R
C37 C -0.02282(17) 0.59217(8) 0.49584(9) 0.0258(4) Uani 1 1 d .
H37A H -0.1209 0.5927 0.5057 0.039 Uiso 1 1 calc R
H37B H 0.0297 0.5855 0.5365 0.039 Uiso 1 1 calc R
H37C H -0.0132 0.5550 0.4648 0.039 Uiso 1 1 calc R
C38 C -0.03687(17) 0.83522(8) 0.49717(9) 0.0278(4) Uani 1 1 d .
H38A H -0.1286 0.8196 0.4778 0.042 Uiso 1 1 calc R
H38B H 0.0251 0.8531 0.4626 0.042 Uiso 1 1 calc R
H38C H -0.0451 0.8710 0.5299 0.042 Uiso 1 1 calc R
C39 C -0.08483(17) 0.72851(9) 0.60422(8) 0.0285(4) Uani 1 1 d .
H39A H -0.0966 0.7652 0.6355 0.043 Uiso 1 1 calc R
H39B H -0.0457 0.6918 0.6273 0.043 Uiso 1 1 calc R
H39C H -0.1750 0.7111 0.5843 0.043 Uiso 1 1 calc R
C43 C 0.54147(18) 0.78536(9) 0.36354(8) 0.0296(4) Uani 1 1 d .
H43A H 0.5307 0.7600 0.3218 0.044 Uiso 1 1 calc R
H43B H 0.6057 0.7647 0.3928 0.044 Uiso 1 1 calc R
H43C H 0.5784 0.8325 0.3554 0.044 Uiso 1 1 calc R
C41 C 0.58388(16) 0.86134(9) 0.52566(8) 0.0252(4) Uani 1 1 d .
H41A H 0.6377 0.8849 0.4909 0.038 Uiso 1 1 calc R
H41B H 0.6158 0.8169 0.5328 0.038 Uiso 1 1 calc R
H41C H 0.5966 0.8884 0.5664 0.038 Uiso 1 1 calc R
C42 C 0.24912(19) 0.82261(9) 0.34392(8) 0.0286(4) Uani 1 1 d .
H42A H 0.2890 0.8691 0.3346 0.043 Uiso 1 1 calc R
H42B H 0.1581 0.8234 0.3634 0.043 Uiso 1 1 calc R
H42C H 0.2389 0.7958 0.3030 0.043 Uiso 1 1 calc R
C46 C 0.22492(19) 0.63696(10) 0.25953(8) 0.0323(4) Uani 1 1 d .
H46A H 0.2830 0.6795 0.2507 0.048 Uiso 1 1 calc R
H46B H 0.1290 0.6461 0.2653 0.048 Uiso 1 1 calc R
H46C H 0.2286 0.6053 0.2225 0.048 Uiso 1 1 calc R
C40 C 0.34250(17) 0.93610(8) 0.48199(9) 0.0255(4) Uani 1 1 d .
H40A H 0.3658 0.9664 0.5200 0.038 Uiso 1 1 calc R
H40B H 0.2425 0.9323 0.4727 0.038 Uiso 1 1 calc R
H40C H 0.3922 0.9546 0.4437 0.038 Uiso 1 1 calc R
C45 C 0.4748(2) 0.58316(10) 0.32363(9) 0.0360(4) Uani 1 1 d .
H45A H 0.4799 0.5552 0.2839 0.054 Uiso 1 1 calc R
H45B H 0.5083 0.5595 0.3617 0.054 Uiso 1 1 calc R
H45C H 0.5326 0.6266 0.3188 0.054 Uiso 1 1 calc R
C44 C 0.1828(3) 0.51515(10) 0.34854(10) 0.0511(6) Uani 1 1 d .
H44A H 0.0848 0.5221 0.3507 0.077 Uiso 1 1 calc R
H44B H 0.2121 0.4953 0.3897 0.077 Uiso 1 1 calc R
H44C H 0.1955 0.4844 0.3117 0.077 Uiso 1 1 calc R

loop_
_atom_site_aniso_label
_atom_site_aniso_U_11
_atom_site_aniso_U_22
_atom_site_aniso_U_33
_atom_site_aniso_U_23
_atom_site_aniso_U_13
_atom_site_aniso_U_12
Si16 0.0135(2) 0.01611(19) 0.0172(2) -0.00026(16) -0.00126(15) -0.00050(15)
Si7 0.0128(2) 0.0165(2) 0.0226(2) 0.00165(17) -0.00050(16) 0.00020(16)
Si6 0.0144(2) 0.0183(2) 0.0223(2) 0.00192(17) 0.00300(16) 0.00369(16)
Si2 0.01357(19) 0.01508(19) 0.01450(19) -0.00038(15) -0.00053(15) 0.00018(15)
Si18 0.0144(2) 0.0178(2) 0.0172(2) -0.00041(16) 0.00068(15) -0.00243(16)
Si17 0.01200(19) 0.0179(2) 0.0180(2) -0.00128(16) 0.00037(15) 0.00043(15)
Si15 0.0154(2) 0.0166(2) 0.01459(19) -0.00067(16) 0.00046(15) 0.00082(16)
Si14 0.0145(2) 0.0182(2) 0.0189(2) 0.00040(17) 0.00024(16) 0.00377(16)
Si12 0.01268(19) 0.0177(2) 0.01436(19) -0.00143(16) 0.00011(15) 0.00026(15)
Si3 0.0170(2) 0.0178(2) 0.0155(2) 0.00276(16) 0.00089(16) -0.00010(16)
Si8 0.0155(2) 0.0170(2) 0.0158(2) 0.00164(16) 0.00040(15) 0.00338(16)
Si19 0.0193(2) 0.0193(2) 0.01428(19) 0.00139(16) 0.00217(16) -0.00124(17)
Si13 0.0180(2) 0.0238(2) 0.0149(2) 0.00155(17) 0.00026(16) 0.00541(17)
Si4 0.0157(2) 0.0160(2) 0.0222(2) -0.00146(17) 0.00145(16) -0.00140(16)
Si9 0.0231(2) 0.0271(2) 0.0134(2) 0.00130(17) 0.00097(16) 0.00889(18)
Si11 0.0195(2) 0.0225(2) 0.0162(2) -0.00366(17) 0.00052(16) 0.00107(17)
Si5 0.0169(2) 0.0191(2) 0.0172(2) -0.00218(17) 0.00163(16) 0.00249(16)
Si1 0.0201(2) 0.0220(2) 0.0191(2) -0.00530(18) -0.00136(17) 0.00050(17)
Si10 0.0334(3) 0.0273(2) 0.0243(2) -0.0087(2) 0.0050(2) 0.0024(2)
Si20 0.0300(3) 0.0230(2) 0.0171(2) -0.00400(18) 0.00149(18) 0.00223(19)
C1 0.0262(9) 0.0231(8) 0.0187(8) -0.0072(6) -0.0010(6) 0.0024(7)
C6 0.0349(10) 0.0259(9) 0.0253(9) -0.0008(7) 0.0043(7) 0.0028(7)
C8 0.0324(10) 0.0396(10) 0.0197(8) -0.0030(8) -0.0032(7) 0.0051(8)
C4 0.0342(10) 0.0399(11) 0.0272(9) -0.0044(8) -0.0061(8) 0.0130(8)
C3 0.0241(9) 0.0363(10) 0.0277(9) -0.0049(8) -0.0022(7) 0.0000(7)
C2 0.0311(9) 0.0225(8) 0.0229(8) -0.0017(7) -0.0019(7) 0.0007(7)
C5 0.0453(12) 0.0287(9) 0.0300(10) 0.0030(8) -0.0016(8) 0.0118(8)
C7 0.0301(10) 0.0267(9) 0.0385(10) -0.0095(8) -0.0002(8) -0.0038(7)
C9 0.0278(9) 0.0288(9) 0.0262(9) -0.0001(7) 0.0112(7) -0.0012(7)
C16 0.0209(9) 0.0351(10) 0.0332(10) -0.0017(8) -0.0087(7) 0.0034(7)
C14 0.0247(9) 0.0241(8) 0.0354(10) 0.0048(7) 0.0022(7) 0.0092(7)
C10 0.0372(10) 0.0301(9) 0.0250(9) 0.0094(7) -0.0044(7) 0.0037(8)
C15 0.0198(8) 0.0229(8) 0.0454(11) 0.0063(8) 0.0081(7) 0.0006(7)
C13 0.0200(8) 0.0358(10) 0.0315(9) 0.0012(8) 0.0084(7) 0.0038(7)
C11 0.0178(8) 0.0351(10) 0.0367(10) -0.0068(8) -0.0011(7) -0.0033(7)
C12 0.0350(10) 0.0174(8) 0.0486(12) 0.0017(8) 0.0054(9) -0.0008(7)
C17 0.0315(9) 0.0202(8) 0.0280(9) 0.0060(7) 0.0009(7) 0.0050(7)
C18 0.0182(8) 0.0328(9) 0.0216(8) -0.0004(7) -0.0005(6) 0.0051(7)
C19 0.0526(13) 0.0359(10) 0.0326(10) 0.0146(9) 0.0224(9) 0.0166(9)
C20 0.0419(11) 0.0595(13) 0.0233(9) -0.0122(9) -0.0145(8) 0.0235(10)
C21 0.0581(14) 0.0419(11) 0.0245(9) -0.0075(9) 0.0098(9) 0.0064(10)
C23 0.0642(15) 0.0296(10) 0.0487(13) -0.0077(9) 0.0104(11) 0.0177(10)
C22 0.0448(13) 0.0677(15) 0.0466(13) -0.0333(12) 0.0046(10) -0.0110(11)
C31 0.0273(9) 0.0362(10) 0.0179(8) -0.0004(7) -0.0004(6) 0.0094(7)
C24 0.0283(9) 0.0204(8) 0.0173(7) -0.0046(6) -0.0031(6) 0.0058(7)
C28 0.0299(10) 0.0458(11) 0.0324(10) -0.0065(9) -0.0044(8) 0.0128(9)
C30 0.0297(10) 0.0352(10) 0.0296(9) -0.0120(8) 0.0014(7) -0.0081(8)
C29 0.0310(9) 0.0347(10) 0.0199(8) 0.0007(7) 0.0000(7) 0.0122(8)
C27 0.0390(12) 0.0365(11) 0.0523(13) -0.0098(10) -0.0185(10) 0.0180(9)
C26 0.0553(14) 0.0236(10) 0.0632(15) 0.0081(10) -0.0236(11) 0.0085(9)
C25 0.0403(11) 0.0264(9) 0.0422(11) 0.0042(8) -0.0065(9) -0.0003(8)
C35 0.0265(9) 0.0201(8) 0.0378(10) 0.0031(7) -0.0012(7) 0.0056(7)
C34 0.0165(8) 0.0296(9) 0.0287(9) -0.0042(7) -0.0009(6) 0.0045(7)
C32 0.0263(9) 0.0500(11) 0.0209(8) -0.0050(8) -0.0074(7) 0.0140(8)
C33 0.0383(11) 0.0330(10) 0.0296(9) 0.0109(8) 0.0113(8) 0.0094(8)
C36 0.0213(8) 0.0362(10) 0.0230(8) -0.0020(7) -0.0055(7) 0.0027(7)
C37 0.0207(8) 0.0190(8) 0.0368(10) 0.0019(7) 0.0045(7) -0.0020(6)
C38 0.0219(9) 0.0250(8) 0.0366(10) -0.0021(7) -0.0061(7) 0.0055(7)
C39 0.0188(8) 0.0381(10) 0.0267(9) -0.0061(8) 0.0063(7) -0.0050(7)
C43 0.0284(9) 0.0338(10) 0.0259(9) 0.0008(8) 0.0135(7) -0.0020(7)
C41 0.0163(8) 0.0295(9) 0.0285(9) -0.0013(7) 0.0001(6) -0.0027(7)
C42 0.0373(10) 0.0259(9) 0.0223(8) 0.0055(7) -0.0040(7) 0.0027(7)
C46 0.0323(10) 0.0463(11) 0.0187(8) -0.0034(8) -0.0014(7) 0.0071(8)
C40 0.0247(9) 0.0201(8) 0.0303(9) 0.0024(7) -0.0006(7) -0.0034(7)
C45 0.0426(11) 0.0432(11) 0.0261(9) -0.0078(8) -0.0015(8) 0.0225(9)
C44 0.0806(17) 0.0318(11) 0.0359(11) -0.0125(9) 0.0142(11) -0.0157(11)

loop_
_atom_type_symbol
_atom_type_description
_atom_type_scat_dispersion_real
_atom_type_scat_dispersion_imag
_atom_type_scat_source
C C 0.0033 0.0016 'International Tables Vol C Tables 4.2.6.8 and 6.1.1.4'
H H 0.0000 0.0000 'International Tables Vol C Tables 4.2.6.8 and 6.1.1.4'
Si Si 0.0817 0.0704 'International Tables Vol C Tables 4.2.6.8 and 6.1.1.4'

loop_
_geom_angle_atom_site_label_1
_geom_angle_atom_site_label_2
_geom_angle_atom_site_label_3
_geom_angle
C37 Si16 C36 106.86(8)
C37 Si16 Si15 109.93(6)
C36 Si16 Si15 111.14(6)
C37 Si16 Si17 108.15(6)
C36 Si16 Si17 110.57(6)
Si15 Si16 Si17 110.10(2)
C15 Si7 C16 107.59(8)
C15 Si7 Si2 110.61(6)
C16 Si7 Si2 109.86(6)
C15 Si7 Si6 109.28(6)
C16 Si7 Si6 109.27(6)
Si2 Si7 Si6 110.18(2)
C14 Si6 C13 107.69(8)
C14 Si6 Si5 110.13(6)
C13 Si6 Si5 110.94(6)
C14 Si6 Si7 108.65(6)
C13 Si6 Si7 110.02(6)
Si5 Si6 Si7 109.37(2)
Si8 Si2 Si7 107.66(2)
Si8 Si2 Si3 108.53(2)
Si7 Si2 Si3 107.16(2)
Si8 Si2 Si1 109.54(2)
Si7 Si2 Si1 109.78(2)
Si3 Si2 Si1 113.96(2)
C41 Si18 C40 107.44(8)
C41 Si18 Si12 111.31(6)
C40 Si18 Si12 111.07(6)
C41 Si18 Si19 108.54(6)
C40 Si18 Si19 108.46(6)
Si12 Si18 Si19 109.92(2)
C38 Si17 C39 108.62(8)
C38 Si17 Si12 110.64(6)
C39 Si17 Si12 110.22(6)
C38 Si17 Si16 108.45(6)
C39 Si17 Si16 108.57(6)
Si12 Si17 Si16 110.28(2)
Si19 Si15 Si16 107.23(2)
Si19 Si15 Si14 107.90(2)
Si16 Si15 Si14 107.43(2)
Si19 Si15 Si20 111.17(2)
Si16 Si15 Si20 112.04(2)
Si14 Si15 Si20 110.86(2)
C34 Si14 C35 107.17(8)
C34 Si14 Si15 110.29(6)
C35 Si14 Si15 110.68(6)
C34 Si14 Si13 109.00(5)
C35 Si14 Si13 108.65(6)
Si15 Si14 Si13 110.96(2)
Si13 Si12 Si18 107.37(2)
Si13 Si12 Si17 107.79(2)
Si18 Si12 Si17 108.09(2)
Si13 Si12 Si11 111.31(2)
Si18 Si12 Si11 110.37(2)
Si17 Si12 Si11 111.75(2)
C10 Si3 C9 106.63(8)
C10 Si3 Si2 110.96(6)
C9 Si3 Si2 111.66(6)
C10 Si3 Si4 109.81(6)
C9 Si3 Si4 108.33(6)
Si2 Si3 Si4 109.38(2)
C18 Si8 C17 107.38(8)
C18 Si8 Si2 110.84(5)
C17 Si8 Si2 110.77(6)
C18 Si8 Si9 110.26(5)
C17 Si8 Si9 108.15(6)
Si2 Si8 Si9 109.39(2)
C43 Si19 C42 107.09(8)
C43 Si19 Si15 111.35(6)
C42 Si19 Si15 110.54(6)
C43 Si19 Si18 108.66(6)
C42 Si19 Si18 108.90(6)
Si15 Si19 Si18 110.21(2)
C32 Si13 C33 107.08(9)
C32 Si13 Si12 110.71(6)
C33 Si13 Si12 111.32(6)
C32 Si13 Si14 109.69(6)
C33 Si13 Si14 108.53(6)
Si12 Si13 Si14 109.45(2)
C11 Si4 C12 106.99(8)
C11 Si4 Si5 110.10(6)
C12 Si4 Si5 111.38(6)
C11 Si4 Si3 108.11(6)
C12 Si4 Si3 110.05(7)
Si5 Si4 Si3 110.11(2)
C19 Si9 C20 106.90(10)
C19 Si9 Si5 109.49(6)
C20 Si9 Si5 111.24(7)
C19 Si9 Si8 108.06(7)
C20 Si9 Si8 110.57(6)
Si5 Si9 Si8 110.46(2)
C31 Si11 C30 109.47(8)
C31 Si11 C24 107.38(7)
C30 Si11 C24 109.00(8)
C31 Si11 Si12 111.06(6)
C30 Si11 Si12 110.39(6)
C24 Si11 Si12 109.47(5)
Si4 Si5 Si9 107.92(2)
Si4 Si5 Si10 112.39(2)
Si9 Si5 Si10 110.25(2)
Si4 Si5 Si6 107.30(2)
Si9 Si5 Si6 107.67(2)
Si10 Si5 Si6 111.12(2)
C8 Si1 C7 108.84(9)
C8 Si1 C1 110.15(8)
C7 Si1 C1 107.57(8)
C8 Si1 Si2 110.23(6)
C7 Si1 Si2 110.54(6)
C1 Si1 Si2 109.47(5)
C23 Si10 C21 108.06(10)
C23 Si10 C22 108.51(11)
C21 Si10 C22 108.89(11)
C23 Si10 Si5 110.84(7)
C21 Si10 Si5 109.77(6)
C22 Si10 Si5 110.70(7)
C46 Si20 C44 108.08(10)
C46 Si20 C45 108.18(8)
C44 Si20 C45 108.69(11)
C46 Si20 Si15 110.53(6)
C44 Si20 Si15 110.75(7)
C45 Si20 Si15 110.52(6)
C2 C1 C6 116.96(16)
C2 C1 Si1 121.43(13)
C6 C1 Si1 121.58(13)
C5 C6 C1 121.50(17)
C5 C6 H6 119.3
C1 C6 H6 119.3
Si1 C8 H8A 109.5
Si1 C8 H8B 109.5
H8A C8 H8B 109.5
Si1 C8 H8C 109.5
H8A C8 H8C 109.5
H8B C8 H8C 109.5
C3 C4 C5 119.52(17)
C3 C4 H4 120.2
C5 C4 H4 120.2
C4 C3 C2 120.29(17)
C4 C3 H3 119.9
C2 C3 H3 119.9
C3 C2 C1 121.63(16)
C3 C2 H2 119.2
C1 C2 H2 119.2
C4 C5 C6 120.09(17)
C4 C5 H5 120.0
C6 C5 H5 120.0
Si1 C7 H7A 109.5
Si1 C7 H7B 109.5
H7A C7 H7B 109.5
Si1 C7 H7C 109.5
H7A C7 H7C 109.5
H7B C7 H7C 109.5
Si3 C9 H9A 109.5
Si3 C9 H9B 109.5
H9A C9 H9B 109.5
Si3 C9 H9C 109.5
H9A C9 H9C 109.5
H9B C9 H9C 109.5
Si7 C16 H16A 109.5
Si7 C16 H16B 109.5
H16A C16 H16B 109.5
Si7 C16 H16C 109.5
H16A C16 H16C 109.5
H16B C16 H16C 109.5
Si6 C14 H14A 109.5
Si6 C14 H14B 109.5
H14A C14 H14B 109.5
Si6 C14 H14C 109.5
H14A C14 H14C 109.5
H14B C14 H14C 109.5
Si3 C10 H10A 109.5
Si3 C10 H10B 109.5
H10A C10 H10B 109.5
Si3 C10 H10C 109.5
H10A C10 H10C 109.5
H10B C10 H10C 109.5
Si7 C15 H15A 109.5
Si7 C15 H15B 109.5
H15A C15 H15B 109.5
Si7 C15 H15C 109.5
H15A C15 H15C 109.5
H15B C15 H15C 109.5
Si6 C13 H13A 109.5
Si6 C13 H13B 109.5
H13A C13 H13B 109.5
Si6 C13 H13C 109.5
H13A C13 H13C 109.5
H13B C13 H13C 109.5
Si4 C11 H11A 109.5
Si4 C11 H11B 109.5
H11A C11 H11B 109.5
Si4 C11 H11C 109.5
H11A C11 H11C 109.5
H11B C11 H11C 109.5
Si4 C12 H12A 109.5
Si4 C12 H12B 109.5
H12A C12 H12B 109.5
Si4 C12 H12C 109.5
H12A C12 H12C 109.5
H12B C12 H12C 109.5
Si8 C17 H17A 109.5
Si8 C17 H17B 109.5
H17A C17 H17B 109.5
Si8 C17 H17C 109.5
H17A C17 H17C 109.5
H17B C17 H17C 109.5
Si8 C18 H18A 109.5
Si8 C18 H18B 109.5
H18A C18 H18B 109.5
Si8 C18 H18C 109.5
H18A C18 H18C 109.5
H18B C18 H18C 109.5
Si9 C19 H19A 109.5
Si9 C19 H19B 109.5
H19A C19 H19B 109.5
Si9 C19 H19C 109.5
H19A C19 H19C 109.5
H19B C19 H19C 109.5
Si9 C20 H20A 109.5
Si9 C20 H20B 109.5
H20A C20 H20B 109.5
Si9 C20 H20C 109.5
H20A C20 H20C 109.5
H20B C20 H20C 109.5
Si10 C21 H21A 109.5
Si10 C21 H21B 109.5
H21A C21 H21B 109.5
Si10 C21 H21C 109.5
H21A C21 H21C 109.5
H21B C21 H21C 109.5
Si10 C23 H23A 109.5
Si10 C23 H23B 109.5
H23A C23 H23B 109.5
Si10 C23 H23C 109.5
H23A C23 H23C 109.5
H23B C23 H23C 109.5
Si10 C22 H22A 109.5
Si10 C22 H22B 109.5
H22A C22 H22B 109.5
Si10 C22 H22C 109.5
H22A C22 H22C 109.5
H22B C22 H22C 109.5
Si11 C31 H31A 109.5
Si11 C31 H31B 109.5
H31A C31 H31B 109.5
Si11 C31 H31C 109.5
H31A C31 H31C 109.5
H31B C31 H31C 109.5
C25 C24 C29 116.81(16)
C25 C24 Si11 122.62(14)
C29 C24 Si11 120.54(12)
C27 C28 C29 119.77(19)
C27 C28 H28 120.1
C29 C28 H28 120.1
Si11 C30 H30A 109.5
Si11 C30 H30B 109.5
H30A C30 H30B 109.5
Si11 C30 H30C 109.5
H30A C30 H30C 109.5
H30B C30 H30C 109.5
C28 C29 C24 122.10(17)
C28 C29 H29 118.9
C24 C29 H29 118.9
C28 C27 C26 119.67(18)
C28 C27 H27 120.2
C26 C27 H27 120.2
C27 C26 C25 120.76(19)
C27 C26 H26 119.6
C25 C26 H26 119.6
C24 C25 C26 120.88(19)
C24 C25 H25 119.6
C26 C25 H25 119.6
Si14 C35 H35A 109.5
Si14 C35 H35B 109.5
H35A C35 H35B 109.5
Si14 C35 H35C 109.5
H35A C35 H35C 109.5
H35B C35 H35C 109.5
Si14 C34 H34A 109.5
Si14 C34 H34B 109.5
H34A C34 H34B 109.5
Si14 C34 H34C 109.5
H34A C34 H34C 109.5
H34B C34 H34C 109.5
Si13 C32 H32A 109.5
Si13 C32 H32B 109.5
H32A C32 H32B 109.5
Si13 C32 H32C 109.5
H32A C32 H32C 109.5
H32B C32 H32C 109.5
Si13 C33 H33A 109.5
Si13 C33 H33B 109.5
H33A C33 H33B 109.5
Si13 C33 H33C 109.5
H33A C33 H33C 109.5
H33B C33 H33C 109.5
Si16 C36 H36A 109.5
Si16 C36 H36B 109.5
H36A C36 H36B 109.5
Si16 C36 H36C 109.5
H36A C36 H36C 109.5
H36B C36 H36C 109.5
Si16 C37 H37A 109.5
Si16 C37 H37B 109.5
H37A C37 H37B 109.5
Si16 C37 H37C 109.5
H37A C37 H37C 109.5
H37B C37 H37C 109.5
Si17 C38 H38A 109.5
Si17 C38 H38B 109.5
H38A C38 H38B 109.5
Si17 C38 H38C 109.5
H38A C38 H38C 109.5
H38B C38 H38C 109.5
Si17 C39 H39A 109.5
Si17 C39 H39B 109.5
H39A C39 H39B 109.5
Si17 C39 H39C 109.5
H39A C39 H39C 109.5
H39B C39 H39C 109.5
Si19 C43 H43A 109.5
Si19 C43 H43B 109.5
H43A C43 H43B 109.5
Si19 C43 H43C 109.5
H43A C43 H43C 109.5
H43B C43 H43C 109.5
Si18 C41 H41A 109.5
Si18 C41 H41B 109.5
H41A C41 H41B 109.5
Si18 C41 H41C 109.5
H41A C41 H41C 109.5
H41B C41 H41C 109.5
Si19 C42 H42A 109.5
Si19 C42 H42B 109.5
H42A C42 H42B 109.5
Si19 C42 H42C 109.5
H42A C42 H42C 109.5
H42B C42 H42C 109.5
Si20 C46 H46A 109.5
Si20 C46 H46B 109.5
H46A C46 H46B 109.5
Si20 C46 H46C 109.5
H46A C46 H46C 109.5
H46B C46 H46C 109.5
Si18 C40 H40A 109.5
Si18 C40 H40B 109.5
H40A C40 H40B 109.5
Si18 C40 H40C 109.5
H40A C40 H40C 109.5
H40B C40 H40C 109.5
Si20 C45 H45A 109.5
Si20 C45 H45B 109.5
H45A C45 H45B 109.5
Si20 C45 H45C 109.5
H45A C45 H45C 109.5
H45B C45 H45C 109.5
Si20 C44 H44A 109.5
Si20 C44 H44B 109.5
H44A C44 H44B 109.5
Si20 C44 H44C 109.5
H44A C44 H44C 109.5
H44B C44 H44C 109.5

loop_
_geom_bond_atom_site_label_1
_geom_bond_atom_site_label_2
_geom_bond_distance
Si16 C37 1.8821(16)
Si16 C36 1.8880(16)
Si16 Si15 2.3455(6)
Si16 Si17 2.3583(6)
Si7 C15 1.8871(17)
Si7 C16 1.8875(17)
Si7 Si2 2.3499(6)
Si7 Si6 2.3584(6)
Si6 C14 1.8867(17)
Si6 C13 1.8905(16)
Si6 Si5 2.3479(6)
Si2 Si8 2.3428(6)
Si2 Si3 2.3518(6)
Si2 Si1 2.3584(6)
Si18 C41 1.8859(16)
Si18 C40 1.8866(17)
Si18 Si12 2.3491(6)
Si18 Si19 2.3551(6)
Si17 C38 1.8836(17)
Si17 C39 1.8876(16)
Si17 Si12 2.3501(6)
Si15 Si19 2.3444(6)
Si15 Si14 2.3459(6)
Si15 Si20 2.3497(6)
Si14 C34 1.8866(16)
Si14 C35 1.8893(17)
Si14 Si13 2.3581(6)
Si12 Si13 2.3483(6)
Si12 Si11 2.3561(6)
Si3 C10 1.8859(17)
Si3 C9 1.8879(16)
Si3 Si4 2.3618(6)
Si8 C18 1.8849(16)
Si8 C17 1.8861(16)
Si8 Si9 2.3517(6)
Si19 C43 1.8876(16)
Si19 C42 1.8894(17)
Si13 C32 1.8904(17)
Si13 C33 1.8906(17)
Si4 C11 1.8868(17)
Si4 C12 1.8875(18)
Si4 Si5 2.3443(6)
Si9 C19 1.8847(18)
Si9 C20 1.8924(19)
Si9 Si5 2.3465(6)
Si11 C31 1.8751(17)
Si11 C30 1.8763(17)
Si11 C24 1.8842(17)
Si5 Si10 2.3469(6)
Si1 C8 1.8722(18)
Si1 C7 1.8732(18)
Si1 C1 1.8922(17)
Si10 C23 1.873(2)
Si10 C21 1.875(2)
Si10 C22 1.875(2)
Si20 C46 1.8719(18)
Si20 C44 1.877(2)
Si20 C45 1.8807(19)
C1 C2 1.395(2)
C1 C6 1.401(2)
C6 C5 1.394(3)
C6 H6 0.9500
C8 H8A 0.9800
C8 H8B 0.9800
C8 H8C 0.9800
C4 C3 1.377(3)
C4 C5 1.385(3)
C4 H4 0.9500
C3 C2 1.394(2)
C3 H3 0.9500
C2 H2 0.9500
C5 H5 0.9500
C7 H7A 0.9800
C7 H7B 0.9800
C7 H7C 0.9800
C9 H9A 0.9800
C9 H9B 0.9800
C9 H9C 0.9800
C16 H16A 0.9800
C16 H16B 0.9800
C16 H16C 0.9800
C14 H14A 0.9800
C14 H14B 0.9800
C14 H14C 0.9800
C10 H10A 0.9800
C10 H10B 0.9800
C10 H10C 0.9800
C15 H15A 0.9800
C15 H15B 0.9800
C15 H15C 0.9800
C13 H13A 0.9800
C13 H13B 0.9800
C13 H13C 0.9800
C11 H11A 0.9800
C11 H11B 0.9800
C11 H11C 0.9800
C12 H12A 0.9800
C12 H12B 0.9800
C12 H12C 0.9800
C17 H17A 0.9800
C17 H17B 0.9800
C17 H17C 0.9800
C18 H18A 0.9800
C18 H18B 0.9800
C18 H18C 0.9800
C19 H19A 0.9800
C19 H19B 0.9800
C19 H19C 0.9800
C20 H20A 0.9800
C20 H20B 0.9800
C20 H20C 0.9800
C21 H21A 0.9800
C21 H21B 0.9800
C21 H21C 0.9800
C23 H23A 0.9800
C23 H23B 0.9800
C23 H23C 0.9800
C22 H22A 0.9800
C22 H22B 0.9800
C22 H22C 0.9800
C31 H31A 0.9800
C31 H31B 0.9800
C31 H31C 0.9800
C24 C25 1.392(2)
C24 C29 1.396(2)
C28 C27 1.369(3)
C28 C29 1.391(2)
C28 H28 0.9500
C30 H30A 0.9800
C30 H30B 0.9800
C30 H30C 0.9800
C29 H29 0.9500
C27 C26 1.372(3)
C27 H27 0.9500
C26 C25 1.397(3)
C26 H26 0.9500
C25 H25 0.9500
C35 H35A 0.9800
C35 H35B 0.9800
C35 H35C 0.9800
C34 H34A 0.9800
C34 H34B 0.9800
C34 H34C 0.9800
C32 H32A 0.9800
C32 H32B 0.9800
C32 H32C 0.9800
C33 H33A 0.9800
C33 H33B 0.9800
C33 H33C 0.9800
C36 H36A 0.9800
C36 H36B 0.9800
C36 H36C 0.9800
C37 H37A 0.9800
C37 H37B 0.9800
C37 H37C 0.9800
C38 H38A 0.9800
C38 H38B 0.9800
C38 H38C 0.9800
C39 H39A 0.9800
C39 H39B 0.9800
C39 H39C 0.9800
C43 H43A 0.9800
C43 H43B 0.9800
C43 H43C 0.9800
C41 H41A 0.9800
C41 H41B 0.9800
C41 H41C 0.9800
C42 H42A 0.9800
C42 H42B 0.9800
C42 H42C 0.9800
C46 H46A 0.9800
C46 H46B 0.9800
C46 H46C 0.9800
C40 H40A 0.9800
C40 H40B 0.9800
C40 H40C 0.9800
C45 H45A 0.9800
C45 H45B 0.9800
C45 H45C 0.9800
C44 H44A 0.9800
C44 H44B 0.9800
C44 H44C 0.9800

loop_
_geom_torsion_atom_site_label_1
_geom_torsion_atom_site_label_2
_geom_torsion_atom_site_label_3
_geom_torsion_atom_site_label_4
_geom_torsion
C15 Si7 Si6 C14 -137.01(8)
C16 Si7 Si6 C14 -19.53(9)
Si2 Si7 Si6 C14 101.26(6)
C15 Si7 Si6 C13 -19.35(9)
C16 Si7 Si6 C13 98.13(9)
Si2 Si7 Si6 C13 -141.08(6)
C15 Si7 Si6 Si5 102.75(6)
C16 Si7 Si6 Si5 -139.77(6)
Si2 Si7 Si6 Si5 -18.98(3)
C15 Si7 Si2 Si8 -51.63(7)
C16 Si7 Si2 Si8 -170.27(6)
Si6 Si7 Si2 Si8 69.30(3)
C15 Si7 Si2 Si3 -168.21(7)
C16 Si7 Si2 Si3 73.15(6)
Si6 Si7 Si2 Si3 -47.28(3)
C15 Si7 Si2 Si1 67.55(7)
C16 Si7 Si2 Si1 -51.08(7)
Si6 Si7 Si2 Si1 -171.52(2)
C37 Si16 Si17 C38 -134.90(8)
C36 Si16 Si17 C38 -18.22(8)
Si15 Si16 Si17 C38 104.97(6)
C37 Si16 Si17 C39 -17.05(9)
C36 Si16 Si17 C39 99.64(9)
Si15 Si16 Si17 C39 -137.17(6)
C37 Si16 Si17 Si12 103.80(6)
C36 Si16 Si17 Si12 -139.51(6)
Si15 Si16 Si17 Si12 -16.32(3)
C37 Si16 Si15 Si19 -167.66(6)
C36 Si16 Si15 Si19 74.25(6)
Si17 Si16 Si15 Si19 -48.61(3)
C37 Si16 Si15 Si14 -51.89(6)
C36 Si16 Si15 Si14 -169.99(6)
Si17 Si16 Si15 Si14 67.15(3)
C37 Si16 Si15 Si20 70.10(6)
C36 Si16 Si15 Si20 -47.99(7)
Si17 Si16 Si15 Si20 -170.85(2)
Si19 Si15 Si14 C34 -54.04(6)
Si16 Si15 Si14 C34 -169.35(6)
Si20 Si15 Si14 C34 67.92(6)
Si19 Si15 Si14 C35 -172.46(6)
Si16 Si15 Si14 C35 72.23(6)
Si20 Si15 Si14 C35 -50.50(6)
Si19 Si15 Si14 Si13 66.84(3)
Si16 Si15 Si14 Si13 -48.48(3)
Si20 Si15 Si14 Si13 -171.20(2)
C41 Si18 Si12 Si13 -51.05(6)
C40 Si18 Si12 Si13 -170.72(6)
Si19 Si18 Si12 Si13 69.25(3)
C41 Si18 Si12 Si17 -167.08(6)
C40 Si18 Si12 Si17 73.25(6)
Si19 Si18 Si12 Si17 -46.79(3)
C41 Si18 Si12 Si11 70.44(6)
C40 Si18 Si12 Si11 -49.24(6)
Si19 Si18 Si12 Si11 -169.27(2)
C38 Si17 Si12 Si13 -168.80(6)
C39 Si17 Si12 Si13 71.04(7)
Si16 Si17 Si12 Si13 -48.82(3)
C38 Si17 Si12 Si18 -53.04(6)
C39 Si17 Si12 Si18 -173.20(6)
Si16 Si17 Si12 Si18 66.94(3)
C38 Si17 Si12 Si11 68.60(6)
C39 Si17 Si12 Si11 -51.56(7)
Si16 Si17 Si12 Si11 -171.42(2)
Si8 Si2 Si3 C10 -168.18(6)
Si7 Si2 Si3 C10 -52.18(7)
Si1 Si2 Si3 C10 69.47(7)
Si8 Si2 Si3 C9 73.00(7)
Si7 Si2 Si3 C9 -170.99(6)
Si1 Si2 Si3 C9 -49.34(7)
Si8 Si2 Si3 Si4 -46.89(3)
Si7 Si2 Si3 Si4 69.11(3)
Si1 Si2 Si3 Si4 -169.24(2)
Si7 Si2 Si8 C18 -168.76(6)
Si3 Si2 Si8 C18 -53.08(6)
Si1 Si2 Si8 C18 71.90(6)
Si7 Si2 Si8 C17 72.14(6)
Si3 Si2 Si8 C17 -172.18(6)
Si1 Si2 Si8 C17 -47.19(6)
Si7 Si2 Si8 Si9 -46.98(3)
Si3 Si2 Si8 Si9 68.70(3)
Si1 Si2 Si8 Si9 -166.31(2)
Si16 Si15 Si19 C43 -170.35(6)
Si14 Si15 Si19 C43 74.20(7)
Si20 Si15 Si19 C43 -47.56(7)
Si16 Si15 Si19 C42 -51.44(6)
Si14 Si15 Si19 C42 -166.89(6)
Si20 Si15 Si19 C42 71.34(7)
Si16 Si15 Si19 Si18 68.99(3)
Si14 Si15 Si19 Si18 -46.46(3)
Si20 Si15 Si19 Si18 -168.23(2)
C41 Si18 Si19 C43 -18.71(9)
C40 Si18 Si19 C43 97.73(8)
Si12 Si18 Si19 C43 -140.66(6)
C41 Si18 Si19 C42 -135.03(8)
C40 Si18 Si19 C42 -18.60(8)
Si12 Si18 Si19 C42 103.02(6)
C41 Si18 Si19 Si15 103.55(6)
C40 Si18 Si19 Si15 -140.01(6)
Si12 Si18 Si19 Si15 -18.40(3)
Si18 Si12 Si13 C32 72.15(6)
Si17 Si12 Si13 C32 -171.61(6)
Si11 Si12 Si13 C32 -48.74(6)
Si18 Si12 Si13 C33 -168.85(7)
Si17 Si12 Si13 C33 -52.62(7)
Si11 Si12 Si13 C33 70.25(7)
Si18 Si12 Si13 Si14 -48.88(3)
Si17 Si12 Si13 Si14 67.36(3)
Si11 Si12 Si13 Si14 -169.77(2)
C34 Si14 Si13 C32 -16.25(9)
C35 Si14 Si13 C32 100.22(9)
Si15 Si14 Si13 C32 -137.89(7)
C34 Si14 Si13 C33 -132.93(9)
C35 Si14 Si13 C33 -16.46(9)
Si15 Si14 Si13 C33 105.43(7)
C34 Si14 Si13 Si12 105.40(6)
C35 Si14 Si13 Si12 -138.14(6)
Si15 Si14 Si13 Si12 -16.24(3)
C10 Si3 Si4 C11 -136.62(9)
C9 Si3 Si4 C11 -20.52(9)
Si2 Si3 Si4 C11 101.40(7)
C10 Si3 Si4 C12 -20.09(9)
C9 Si3 Si4 C12 96.00(9)
Si2 Si3 Si4 C12 -142.07(7)
C10 Si3 Si4 Si5 103.06(6)
C9 Si3 Si4 Si5 -140.84(6)
Si2 Si3 Si4 Si5 -18.92(3)
C18 Si8 Si9 C19 -136.91(9)
C17 Si8 Si9 C19 -19.78(9)
Si2 Si8 Si9 C19 100.95(7)
C18 Si8 Si9 C20 -20.23(10)
C17 Si8 Si9 C20 96.91(10)
Si2 Si8 Si9 C20 -142.36(8)
C18 Si8 Si9 Si5 103.34(6)
C17 Si8 Si9 Si5 -139.52(6)
Si2 Si8 Si9 Si5 -18.79(3)
Si13 Si12 Si11 C31 -27.47(6)
Si18 Si12 Si11 C31 -146.59(6)
Si17 Si12 Si11 C31 93.10(6)
Si13 Si12 Si11 C30 94.15(7)
Si18 Si12 Si11 C30 -24.97(7)
Si17 Si12 Si11 C30 -145.28(7)
Si13 Si12 Si11 C24 -145.87(6)
Si18 Si12 Si11 C24 95.01(6)
Si17 Si12 Si11 C24 -25.30(6)
C11 Si4 Si5 Si9 -50.81(6)
C12 Si4 Si5 Si9 -169.32(7)
Si3 Si4 Si5 Si9 68.31(3)
C11 Si4 Si5 Si10 70.98(7)
C12 Si4 Si5 Si10 -47.54(7)
Si3 Si4 Si5 Si10 -169.91(2)
C11 Si4 Si5 Si6 -166.58(6)
C12 Si4 Si5 Si6 74.90(7)
Si3 Si4 Si5 Si6 -47.47(3)
C19 Si9 Si5 Si4 -165.35(7)
C20 Si9 Si5 Si4 76.71(7)
Si8 Si9 Si5 Si4 -46.47(3)
C19 Si9 Si5 Si10 71.56(8)
C20 Si9 Si5 Si10 -46.38(7)
Si8 Si9 Si5 Si10 -169.56(2)
C19 Si9 Si5 Si6 -49.82(8)
C20 Si9 Si5 Si6 -167.76(7)
Si8 Si9 Si5 Si6 69.06(3)
C14 Si6 Si5 Si4 -49.97(6)
C13 Si6 Si5 Si4 -169.09(6)
Si7 Si6 Si5 Si4 69.37(3)
C14 Si6 Si5 Si9 -165.91(6)
C13 Si6 Si5 Si9 74.96(7)
Si7 Si6 Si5 Si9 -46.58(3)
C14 Si6 Si5 Si10 73.25(6)
C13 Si6 Si5 Si10 -45.87(7)
Si7 Si6 Si5 Si10 -167.41(2)
Si8 Si2 Si1 C8 -154.72(6)
Si7 Si2 Si1 C8 87.26(7)
Si3 Si2 Si1 C8 -32.93(7)
Si8 Si2 Si1 C7 84.91(7)
Si7 Si2 Si1 C7 -33.11(7)
Si3 Si2 Si1 C7 -153.30(7)
Si8 Si2 Si1 C1 -33.41(6)
Si7 Si2 Si1 C1 -151.43(6)
Si3 Si2 Si1 C1 88.38(6)
Si4 Si5 Si10 C23 80.12(8)
Si9 Si5 Si10 C23 -159.44(8)
Si6 Si5 Si10 C23 -40.13(8)
Si4 Si5 Si10 C21 -160.58(8)
Si9 Si5 Si10 C21 -40.13(8)
Si6 Si5 Si10 C21 79.17(8)
Si4 Si5 Si10 C22 -40.34(10)
Si9 Si5 Si10 C22 80.11(10)
Si6 Si5 Si10 C22 -160.59(10)
Si19 Si15 Si20 C46 -47.81(7)
Si16 Si15 Si20 C46 72.15(7)
Si14 Si15 Si20 C46 -167.84(7)
Si19 Si15 Si20 C44 -167.57(9)
Si16 Si15 Si20 C44 -47.60(10)
Si14 Si15 Si20 C44 72.41(9)
Si19 Si15 Si20 C45 71.92(7)
Si16 Si15 Si20 C45 -168.12(7)
Si14 Si15 Si20 C45 -48.11(7)
C8 Si1 C1 C2 42.39(15)
C7 Si1 C1 C2 160.87(13)
Si2 Si1 C1 C2 -78.97(13)
C8 Si1 C1 C6 -139.82(14)
C7 Si1 C1 C6 -21.33(16)
Si2 Si1 C1 C6 98.82(13)
C2 C1 C6 C5 1.2(2)
Si1 C1 C6 C5 -176.68(13)
C5 C4 C3 C2 0.3(3)
C4 C3 C2 C1 -0.3(3)
C6 C1 C2 C3 -0.4(2)
Si1 C1 C2 C3 177.49(13)
C3 C4 C5 C6 0.5(3)
C1 C6 C5 C4 -1.3(3)
C31 Si11 C24 C25 154.04(14)
C30 Si11 C24 C25 35.54(16)
Si12 Si11 C24 C25 -85.29(14)
C31 Si11 C24 C29 -27.97(15)
C30 Si11 C24 C29 -146.47(13)
Si12 Si11 C24 C29 92.70(13)
C27 C28 C29 C24 -0.5(3)
C25 C24 C29 C28 0.4(2)
Si11 C24 C29 C28 -177.72(14)
C29 C28 C27 C26 0.0(3)
C28 C27 C26 C25 0.6(3)
C29 C24 C25 C26 0.2(3)
Si11 C24 C25 C26 178.22(15)
C27 C26 C25 C24 -0.6(3)
